data_4027700
loop_
_publ_author_name
'Albrecht Berkessel'
'Sonja S. Vormittag'
'Nils E. Schl\"orer'
'J\"org-M. Neud\"orfl'

_publ_section_title
;
 TEFDDOLs (\a,\a,\a',\a'-Tetrakis(perfluoroaryl/alkyl)-2,2'-dimethyl
 -1,3-dioxolane-4,5-dimethanols): Highly Fluorinated Chiral H-Bond Donors
 and Br\/onsted Acids with Distinct H-Bonding Patterns and Supramolecular
 Architectures
;
_journal_name_full 'Journal of Organic Chemistry'
_journal_page_first 10145
_journal_page_last 10157
_journal_paper_doi 10.1021/jo301609g
_journal_volume 77
_journal_year 2012
_chemical_formula_moiety 'C31 H10 F20 O4'
_chemical_formula_sum 'C31 H10 F20 O4'
_chemical_formula_weight 826.39
_chemical_name_systematic
; 
 ? 
;
_space_group_IT_number 18
_symmetry_cell_setting orthorhombic
_symmetry_space_group_name_Hall 'P 2bc 2'
_symmetry_space_group_name_H-M 'P 2 21 21'
_atom_sites_solution_hydrogens geom
_atom_sites_solution_primary direct
_atom_sites_solution_secondary difmap
_audit_creation_method SHELXL-97
_cell_angle_alpha 90.00
_cell_angle_beta 90.00
_cell_angle_gamma 90.00
_cell_formula_units_Z 4
_cell_length_a 7.5263(6)
_cell_length_b 11.7755(10)
_cell_length_c 35.090(3)
_cell_measurement_reflns_used 9409
_cell_measurement_temperature 100(2)
_cell_measurement_theta_max 27.00
_cell_measurement_theta_min 1.16
_cell_volume 3109.9(4)
_computing_cell_refinement 'Nonius DENZO (Otwinowski, Minor 1997)'
_computing_data_collection 'Nonius COLLECT'
_computing_data_reduction 'Nonius DENZO (Otwinowski, Minor 1997)'
_computing_molecular_graphics 'SCHAKAL99 (E. Keller 1999)'
_computing_publication_material 'PLATON (A. L. Spek 1980-2004)'
_computing_structure_refinement 'SHELXL-97 (Sheldrick, 1997)'
_computing_structure_solution 'SHELXS-97 (Sheldrick, 1997)'
_diffrn_ambient_temperature 100(2)
_diffrn_measured_fraction_theta_full 0.977
_diffrn_measured_fraction_theta_max 0.977
_diffrn_measurement_device_type 'Nonius KappaCCD'
_diffrn_measurement_method Phi/Omega-Scans
_diffrn_radiation_monochromator graphite
_diffrn_radiation_source 'fine-focus sealed tube'
_diffrn_radiation_type MoK\a
_diffrn_radiation_wavelength 0.71073
_diffrn_reflns_av_R_equivalents 0.0523
_diffrn_reflns_av_sigmaI/netI 0.0764
_diffrn_reflns_limit_h_max 9
_diffrn_reflns_limit_h_min -4
_diffrn_reflns_limit_k_max 8
_diffrn_reflns_limit_k_min -15
_diffrn_reflns_limit_l_max 39
_diffrn_reflns_limit_l_min -44
_diffrn_reflns_number 9409
_diffrn_reflns_theta_full 27.00
_diffrn_reflns_theta_max 27.00
_diffrn_reflns_theta_min 1.16
_exptl_absorpt_coefficient_mu 0.196
_exptl_absorpt_correction_type none
_exptl_crystal_colour colourless
_exptl_crystal_density_diffrn 1.765
_exptl_crystal_description prism
_exptl_crystal_F_000 1632
_exptl_crystal_size_max .3
_exptl_crystal_size_mid .2
_exptl_crystal_size_min .03
_refine_diff_density_max 0.327
_refine_diff_density_min -0.264
_refine_diff_density_rms 0.064
_refine_ls_abs_structure_details 'Flack H D (1983), Acta Cryst. A39, 876-881'
_refine_ls_abs_structure_Flack -0.1(6)
_refine_ls_extinction_method none
_refine_ls_goodness_of_fit_ref 0.911
_refine_ls_hydrogen_treatment mixed
_refine_ls_matrix_type full
_refine_ls_number_parameters 514
_refine_ls_number_reflns 3785
_refine_ls_number_restraints 0
_refine_ls_restrained_S_all 0.911
_refine_ls_R_factor_all 0.0713
_refine_ls_R_factor_gt 0.0365
_refine_ls_shift/su_max 0.136
_refine_ls_shift/su_mean 0.000
_refine_ls_structure_factor_coef Fsqd
_refine_ls_weighting_details 'calc w=1/[\s^2^(Fo^2^)+(0.0264P)^2^+0.0000P] where P=(Fo^2^+2Fc^2^)/3'
_refine_ls_weighting_scheme calc
_refine_ls_wR_factor_gt 0.0627
_refine_ls_wR_factor_ref 0.0699
_reflns_number_gt 2573
_reflns_number_total 3785
_reflns_threshold_expression >2sigma(I)
_cod_data_source_file jo301609g_si_009.cif
_cod_data_source_block ccdc798770
_cod_database_code 4027700

loop_
_symmetry_equiv_pos_as_xyz
'x, y, z'
'x, -y, -z'
'-x, y+1/2, -z+1/2'
'-x, -y+1/2, z+1/2'

loop_
_atom_site_label
_atom_site_type_symbol
_atom_site_fract_x
_atom_site_fract_y
_atom_site_fract_z
_atom_site_U_iso_or_equiv
_atom_site_adp_type
_atom_site_occupancy
_atom_site_symmetry_multiplicity
_atom_site_calc_flag
_atom_site_refinement_flags
F1 F -0.2996(2) 0.48626(17) 0.12489(6) 0.0270(5) Uani 1 1 d .
F2 F -0.1368(3) 0.29724(16) 0.15282(6) 0.0291(5) Uani 1 1 d .
F3 F 0.2095(2) 0.31086(16) 0.17627(6) 0.0273(5) Uani 1 1 d .
F4 F 0.3877(2) 0.50583(16) 0.17052(6) 0.0235(5) Uani 1 1 d .
F5 F -0.1255(2) 0.67931(16) 0.11697(6) 0.0230(5) Uani 1 1 d .
F6 F 0.5147(2) 1.03533(17) 0.16130(5) 0.0232(5) Uani 1 1 d .
F7 F 0.4610(2) 1.07870(17) 0.23504(5) 0.0251(5) Uani 1 1 d .
F8 F 0.1251(3) 1.10203(17) 0.26282(5) 0.0292(5) Uani 1 1 d .
F9 F -0.1568(2) 1.08440(18) 0.21444(6) 0.0312(5) Uani 1 1 d .
F10 F -0.1105(2) 1.04219(17) 0.14144(6) 0.0263(5) Uani 1 1 d .
F11 F 0.6389(2) 0.99965(17) 0.08354(6) 0.0271(5) Uani 1 1 d .
F12 F 0.8184(3) 1.17505(19) 0.05722(6) 0.0354(6) Uani 1 1 d .
F13 F 0.6674(3) 1.38356(18) 0.05099(6) 0.0387(6) Uani 1 1 d .
F14 F 0.3205(3) 1.41330(17) 0.07212(6) 0.0358(6) Uani 1 1 d .
F15 F 0.1311(3) 1.23620(16) 0.09730(5) 0.0255(5) Uani 1 1 d .
F16 F -0.0069(2) 0.77425(16) 0.18699(5) 0.0200(5) Uani 1 1 d .
F17 F 0.0392(2) 0.83992(18) 0.25923(6) 0.0267(5) Uani 1 1 d .
F18 F 0.3723(3) 0.86323(18) 0.28848(5) 0.0299(5) Uani 1 1 d .
F19 F 0.6590(2) 0.81845(18) 0.24383(6) 0.0294(5) Uani 1 1 d .
F20 F 0.6207(2) 0.74588(18) 0.17329(6) 0.0307(5) Uani 1 1 d .
O1 O 0.4237(3) 0.6726(2) 0.11735(8) 0.0209(6) Uani 1 1 d .
O2 O 0.1445(3) 0.74794(19) 0.07423(6) 0.0210(6) Uani 1 1 d .
O3 O 0.3681(3) 0.87378(19) 0.06134(6) 0.0223(6) Uani 1 1 d .
O4 O 0.0939(3) 1.0099(2) 0.08183(8) 0.0213(6) Uani 1 1 d .
C1 C -0.1268(4) 0.4913(3) 0.13518(10) 0.0207(8) Uani 1 1 d .
C2 C -0.0473(5) 0.3960(3) 0.15020(10) 0.0202(9) Uani 1 1 d .
C3 C 0.1272(5) 0.4029(3) 0.16184(10) 0.0196(8) Uani 1 1 d .
C4 C 0.2168(4) 0.5037(3) 0.15773(10) 0.0190(8) Uani 1 1 d .
C5 C 0.1449(5) 0.6002(3) 0.14116(9) 0.0171(8) Uani 1 1 d .
C6 C -0.0337(4) 0.5906(3) 0.13097(9) 0.0169(8) Uani 1 1 d .
C7 C 0.2665(4) 0.7058(3) 0.13641(10) 0.0152(8) Uani 1 1 d .
C8 C 0.1878(4) 0.7978(3) 0.10969(10) 0.0167(8) Uani 1 1 d .
C9 C 0.2587(5) 0.7878(3) 0.04434(10) 0.0248(9) Uani 1 1 d .
C10 C 0.3250(5) 0.8909(3) 0.10003(10) 0.0159(8) Uani 1 1 d .
C11 C 0.2465(4) 1.0120(3) 0.10477(10) 0.0154(8) Uani 1 1 d .
C12 C 0.2068(4) 1.0355(3) 0.14736(10) 0.0158(8) Uani 1 1 d .
C13 C 0.3453(4) 1.0473(3) 0.17333(10) 0.0177(8) Uani 1 1 d .
C14 C 0.3205(4) 1.0709(3) 0.21108(10) 0.0184(8) Uani 1 1 d .
C15 C 0.1514(5) 1.0833(3) 0.22554(10) 0.0215(8) Uani 1 1 d .
C16 C 0.0112(4) 1.0718(3) 0.20114(10) 0.0206(9) Uani 1 1 d .
C17 C 0.0370(4) 1.0497(3) 0.16292(11) 0.0191(8) Uani 1 1 d .
C18 C 0.3712(4) 1.1080(3) 0.09061(9) 0.0174(8) Uani 1 1 d .
C19 C 0.5498(5) 1.0986(3) 0.08030(10) 0.0215(9) Uani 1 1 d .
C20 C 0.6461(5) 1.1897(3) 0.06738(10) 0.0249(9) Uani 1 1 d .
C21 C 0.5727(5) 1.2960(3) 0.06433(10) 0.0239(9) Uani 1 1 d .
C22 C 0.3981(5) 1.3096(3) 0.07473(10) 0.0252(9) Uani 1 1 d .
C23 C 0.3032(4) 1.2176(3) 0.08736(10) 0.0205(9) Uani 1 1 d .
C24 C 0.1446(5) 0.8386(3) 0.01309(10) 0.0331(10) Uani 1 1 d .
H24A H 0.0686 0.8980 0.0239 0.050 Uiso 1 1 calc R
H24B H 0.0703 0.7791 0.0018 0.050 Uiso 1 1 calc R
H24C H 0.2212 0.8715 -0.0066 0.050 Uiso 1 1 calc R
C25 C 0.3772(5) 0.6935(3) 0.02984(10) 0.0318(10) Uani 1 1 d .
H25A H 0.4597 0.7240 0.0108 0.048 Uiso 1 1 calc R
H25B H 0.3040 0.6341 0.0182 0.048 Uiso 1 1 calc R
H25C H 0.4446 0.6612 0.0511 0.048 Uiso 1 1 calc R
C26 C 0.3019(4) 0.7541(3) 0.17649(10) 0.0166(8) Uani 1 1 d .
C27 C 0.1627(4) 0.7815(3) 0.20084(10) 0.0175(8) Uani 1 1 d .
C28 C 0.1826(4) 0.8156(3) 0.23766(10) 0.0181(8) Uani 1 1 d .
C29 C 0.3503(5) 0.8281(3) 0.25256(9) 0.0217(8) Uani 1 1 d .
C30 C 0.4943(5) 0.8055(3) 0.22976(11) 0.0219(9) Uani 1 1 d .
C31 C 0.4703(4) 0.7692(3) 0.19265(10) 0.0191(8) Uani 1 1 d .
H1 H 0.074(4) 0.832(2) 0.1209(8) 0.006(8) Uiso 1 1 d .
H2 H 0.429(3) 0.885(2) 0.1143(8) 0.000(7) Uiso 1 1 d .
H3 H 0.480(5) 0.639(3) 0.1301(11) 0.025(13) Uiso 1 1 d .
H4 H 0.031(4) 1.057(3) 0.0845(11) 0.023(13) Uiso 1 1 d .

loop_
_atom_site_aniso_label
_atom_site_aniso_U_11
_atom_site_aniso_U_22
_atom_site_aniso_U_33
_atom_site_aniso_U_23
_atom_site_aniso_U_13
_atom_site_aniso_U_12
F1 0.0175(10) 0.0243(12) 0.0391(14) -0.0056(10) -0.0015(10) -0.0007(9)
F2 0.0305(12) 0.0169(11) 0.0398(14) -0.0019(10) 0.0071(10) -0.0059(10)
F3 0.0342(12) 0.0148(11) 0.0329(13) 0.0061(10) -0.0009(10) 0.0043(10)
F4 0.0198(10) 0.0218(11) 0.0288(13) 0.0070(10) -0.0061(10) 0.0021(9)
F5 0.0221(10) 0.0191(11) 0.0279(12) 0.0008(10) -0.0037(9) 0.0049(9)
F6 0.0160(10) 0.0303(13) 0.0235(12) -0.0018(10) 0.0015(9) 0.0002(9)
F7 0.0275(12) 0.0264(12) 0.0214(12) -0.0035(10) -0.0073(10) -0.0022(9)
F8 0.0368(12) 0.0318(13) 0.0189(11) -0.0055(10) 0.0041(10) 0.0015(10)
F9 0.0242(12) 0.0389(14) 0.0307(13) -0.0046(11) 0.0091(10) 0.0036(11)
F10 0.0173(11) 0.0326(13) 0.0291(13) -0.0031(10) -0.0031(10) 0.0017(9)
F11 0.0196(10) 0.0287(12) 0.0329(13) 0.0071(10) 0.0007(10) 0.0013(10)
F12 0.0224(12) 0.0442(15) 0.0395(14) 0.0116(11) 0.0041(10) -0.0053(11)
F13 0.0500(15) 0.0293(13) 0.0367(15) 0.0036(11) 0.0024(12) -0.0189(12)
F14 0.0524(15) 0.0141(11) 0.0409(14) 0.0021(10) 0.0091(12) -0.0007(11)
F15 0.0276(12) 0.0188(11) 0.0300(12) 0.0003(9) 0.0032(10) 0.0047(10)
F16 0.0140(10) 0.0226(11) 0.0234(12) -0.0026(10) -0.0021(9) 0.0000(9)
F17 0.0213(12) 0.0362(13) 0.0224(12) -0.0079(11) 0.0058(9) -0.0029(10)
F18 0.0331(12) 0.0396(14) 0.0169(11) -0.0036(10) -0.0024(10) -0.0082(11)
F19 0.0197(11) 0.0372(13) 0.0314(13) -0.0028(11) -0.0096(10) -0.0029(10)
F20 0.0179(11) 0.0450(14) 0.0291(13) -0.0075(11) 0.0005(10) 0.0038(10)
O1 0.0197(14) 0.0194(15) 0.0237(16) 0.0027(13) 0.0047(12) 0.0049(12)
O2 0.0307(14) 0.0220(13) 0.0103(13) -0.0011(11) -0.0010(11) -0.0024(12)
O3 0.0314(14) 0.0201(14) 0.0154(13) -0.0012(11) 0.0057(12) -0.0018(12)
O4 0.0201(15) 0.0181(15) 0.0257(16) 0.0015(12) -0.0040(12) 0.0057(13)
C1 0.0163(19) 0.025(2) 0.021(2) -0.0047(17) 0.0025(17) 0.0002(17)
C2 0.027(2) 0.0116(19) 0.022(2) -0.0014(16) 0.0060(17) -0.0042(17)
C3 0.024(2) 0.0160(19) 0.019(2) 0.0049(16) 0.0027(17) 0.0049(16)
C4 0.0179(19) 0.019(2) 0.020(2) 0.0006(17) 0.0013(16) -0.0021(17)
C5 0.0197(19) 0.0165(19) 0.0152(19) -0.0002(15) -0.0001(16) 0.0019(16)
C6 0.018(2) 0.018(2) 0.015(2) 0.0000(16) 0.0007(15) 0.0058(16)
C7 0.0141(18) 0.0137(18) 0.0176(19) 0.0023(16) 0.0010(15) 0.0006(15)
C8 0.0177(19) 0.0168(19) 0.016(2) 0.0019(16) 0.0001(15) 0.0008(16)
C9 0.035(2) 0.022(2) 0.017(2) -0.0011(17) 0.0005(18) -0.0027(18)
C10 0.0182(19) 0.0168(19) 0.0126(19) 0.0008(15) 0.0009(16) 0.0039(16)
C11 0.0159(18) 0.0140(19) 0.016(2) 0.0006(16) -0.0020(15) -0.0044(15)
C12 0.0201(19) 0.0114(18) 0.016(2) 0.0017(15) -0.0014(16) -0.0032(15)
C13 0.0184(19) 0.0142(18) 0.020(2) 0.0005(16) 0.0031(18) 0.0012(16)
C14 0.022(2) 0.0130(18) 0.020(2) 0.0004(16) -0.0037(18) -0.0018(16)
C15 0.029(2) 0.0162(19) 0.019(2) -0.0011(16) 0.0016(18) 0.0021(18)
C16 0.020(2) 0.017(2) 0.025(2) -0.0007(17) 0.0064(17) -0.0013(17)
C17 0.0149(19) 0.019(2) 0.024(2) 0.0018(17) -0.0010(17) -0.0003(15)
C18 0.0222(19) 0.020(2) 0.0106(18) 0.0012(15) -0.0018(16) -0.0034(16)
C19 0.027(2) 0.018(2) 0.019(2) 0.0044(17) -0.0020(17) 0.0045(17)
C20 0.018(2) 0.034(2) 0.023(2) 0.0004(18) -0.0014(17) -0.0043(19)
C21 0.032(2) 0.020(2) 0.020(2) 0.0048(17) -0.0013(17) -0.0110(18)
C22 0.040(3) 0.014(2) 0.022(2) -0.0007(17) -0.0050(18) 0.0026(18)
C23 0.021(2) 0.019(2) 0.022(2) -0.0027(17) -0.0018(17) -0.0020(17)
C24 0.047(2) 0.031(2) 0.022(2) 0.0007(18) -0.007(2) 0.001(2)
C25 0.046(2) 0.025(2) 0.025(2) -0.0061(18) 0.0098(19) 0.000(2)
C26 0.0163(18) 0.0137(18) 0.020(2) 0.0034(16) -0.0004(16) 0.0038(15)
C27 0.0123(18) 0.0176(19) 0.023(2) 0.0070(16) -0.0015(16) -0.0001(16)
C28 0.020(2) 0.0154(18) 0.019(2) -0.0017(16) 0.0056(16) -0.0037(16)
C29 0.031(2) 0.0197(19) 0.015(2) 0.0003(16) -0.0043(18) -0.0029(18)
C30 0.0152(19) 0.024(2) 0.027(2) 0.0050(18) -0.0073(18) 0.0004(17)
C31 0.0145(19) 0.022(2) 0.021(2) 0.0017(17) 0.0028(16) 0.0012(16)

loop_
_atom_type_symbol
_atom_type_description
_atom_type_scat_dispersion_real
_atom_type_scat_dispersion_imag
_atom_type_scat_source
C C 0.0033 0.0016 'International Tables Vol C Tables 4.2.6.8 and 6.1.1.4'
H H 0.0000 0.0000 'International Tables Vol C Tables 4.2.6.8 and 6.1.1.4'
F F 0.0171 0.0103 'International Tables Vol C Tables 4.2.6.8 and 6.1.1.4'
O O 0.0106 0.0060 'International Tables Vol C Tables 4.2.6.8 and 6.1.1.4'

loop_
_geom_angle_atom_site_label_1
_geom_angle_atom_site_label_2
_geom_angle_atom_site_label_3
_geom_angle
C7 O1 H3 110(3)
C8 O2 C9 111.7(3)
C10 O3 C9 111.6(3)
C11 O4 H4 116(3)
F1 C1 C6 120.1(3)
F1 C1 C2 119.0(3)
C6 C1 C2 120.9(3)
F2 C2 C1 120.9(3)
F2 C2 C3 120.5(3)
C1 C2 C3 118.6(3)
F3 C3 C4 120.6(3)
F3 C3 C2 120.1(3)
C4 C3 C2 119.2(3)
F4 C4 C3 116.4(3)
F4 C4 C5 119.5(3)
C3 C4 C5 124.1(3)
C4 C5 C6 114.7(3)
C4 C5 C7 118.1(3)
C6 C5 C7 127.2(3)
F5 C6 C1 116.0(3)
F5 C6 C5 121.7(3)
C1 C6 C5 122.3(3)
O1 C7 C26 112.9(3)
O1 C7 C8 103.1(3)
C26 C7 C8 111.1(3)
O1 C7 C5 108.8(3)
C26 C7 C5 107.4(3)
C8 C7 C5 113.6(3)
O2 C8 C10 104.8(3)
O2 C8 C7 109.3(3)
C10 C8 C7 112.0(3)
O2 C8 H1 107.9(16)
C10 C8 H1 111.4(16)
C7 C8 H1 111.1(16)
O3 C9 O2 105.7(3)
O3 C9 C25 108.6(3)
O2 C9 C25 111.0(3)
O3 C9 C24 110.3(3)
O2 C9 C24 108.6(3)
C25 C9 C24 112.3(3)
O3 C10 C8 105.3(3)
O3 C10 C11 108.8(3)
C8 C10 C11 112.0(3)
O3 C10 H2 108.3(18)
C8 C10 H2 113.0(18)
C11 C10 H2 109.2(18)
O4 C11 C12 113.5(3)
O4 C11 C18 108.9(3)
C12 C11 C18 107.2(3)
O4 C11 C10 103.5(3)
C12 C11 C10 109.9(3)
C18 C11 C10 113.9(3)
C13 C12 C17 114.6(3)
C13 C12 C11 120.3(3)
C17 C12 C11 125.0(3)
F6 C13 C14 117.0(3)
F6 C13 C12 119.5(3)
C14 C13 C12 123.6(3)
F7 C14 C13 120.6(3)
F7 C14 C15 119.0(3)
C13 C14 C15 120.3(3)
F8 C15 C16 120.9(3)
F8 C15 C14 120.9(3)
C16 C15 C14 118.2(3)
F9 C16 C15 119.6(3)
F9 C16 C17 119.1(3)
C15 C16 C17 121.3(3)
F10 C17 C16 116.2(3)
F10 C17 C12 121.8(3)
C16 C17 C12 122.0(3)
C23 C18 C19 114.0(3)
C23 C18 C11 118.6(3)
C19 C18 C11 127.4(3)
F11 C19 C20 116.1(3)
F11 C19 C18 121.7(3)
C20 C19 C18 122.2(3)
F12 C20 C19 119.5(3)
F12 C20 C21 118.7(3)
C19 C20 C21 121.8(3)
F13 C21 C20 121.1(3)
F13 C21 C22 120.8(3)
C20 C21 C22 118.1(3)
F14 C22 C23 120.6(3)
F14 C22 C21 120.0(3)
C23 C22 C21 119.5(3)
F15 C23 C22 116.9(3)
F15 C23 C18 118.6(3)
C22 C23 C18 124.5(3)
C9 C24 H24A 109.5
C9 C24 H24B 109.5
H24A C24 H24B 109.5
C9 C24 H24C 109.5
H24A C24 H24C 109.5
H24B C24 H24C 109.5
C9 C25 H25A 109.5
C9 C25 H25B 109.5
H25A C25 H25B 109.5
C9 C25 H25C 109.5
H25A C25 H25C 109.5
H25B C25 H25C 109.5
C27 C26 C31 113.8(3)
C27 C26 C7 121.1(3)
C31 C26 C7 125.0(3)
C28 C27 F16 117.3(3)
C28 C27 C26 124.7(3)
F16 C27 C26 118.0(3)
F17 C28 C27 120.5(3)
F17 C28 C29 119.9(3)
C27 C28 C29 119.6(3)
F18 C29 C28 120.4(3)
F18 C29 C30 120.7(3)
C28 C29 C30 118.8(3)
F19 C30 C29 119.5(3)
F19 C30 C31 120.2(3)
C29 C30 C31 120.3(3)
F20 C31 C30 115.3(3)
F20 C31 C26 122.0(3)
C30 C31 C26 122.7(3)

loop_
_geom_bond_atom_site_label_1
_geom_bond_atom_site_label_2
_geom_bond_distance
F1 C1 1.351(4)
F2 C2 1.347(4)
F3 C3 1.347(4)
F4 C4 1.362(4)
F5 C6 1.346(4)
F6 C13 1.350(4)
F7 C14 1.354(4)
F8 C15 1.341(4)
F9 C16 1.356(4)
F10 C17 1.345(4)
F11 C19 1.350(4)
F12 C20 1.356(4)
F13 C21 1.338(4)
F14 C22 1.357(4)
F15 C23 1.359(4)
F16 C27 1.368(4)
F17 C28 1.349(4)
F18 C29 1.337(4)
F19 C30 1.343(4)
F20 C31 1.348(4)
O1 C7 1.415(4)
O1 H3 0.73(3)
O2 C8 1.414(4)
O2 C9 1.435(4)
O3 C10 1.411(4)
O3 C9 1.435(4)
O4 C11 1.403(4)
O4 H4 0.73(3)
C1 C6 1.371(5)
C1 C2 1.377(5)
C2 C3 1.378(5)
C3 C4 1.373(5)
C4 C5 1.386(5)
C5 C6 1.395(5)
C5 C7 1.553(5)
C7 C26 1.540(5)
C7 C8 1.550(5)
C8 C10 1.544(5)
C8 H1 1.03(3)
C9 C25 1.513(5)
C9 C24 1.515(5)
C10 C11 1.553(5)
C10 H2 0.93(3)
C11 C12 1.549(5)
C11 C18 1.551(4)
C12 C13 1.392(5)
C12 C17 1.400(5)
C13 C14 1.366(5)
C14 C15 1.378(5)
C15 C16 1.365(5)
C16 C17 1.380(5)
C18 C23 1.393(5)
C18 C19 1.396(5)
C19 C20 1.372(5)
C20 C21 1.372(5)
C21 C22 1.374(5)
C22 C23 1.371(5)
C24 H24A 0.9800
C24 H24B 0.9800
C24 H24C 0.9800
C25 H25A 0.9800
C25 H25B 0.9800
C25 H25C 0.9800
C26 C27 1.390(5)
C26 C31 1.400(4)
C27 C28 1.361(5)
C28 C29 1.374(5)
C29 C30 1.374(5)
C30 C31 1.383(5)
